data_7034046
loop_
_publ_author_name
'Wu M, Melissa'
'Gill, Arran M.'
'Yunpeng, Lu'
'Falivene, Laura'
'Yongxin, Li'
'Ganguly, Rakesh'
'Cavallo, Luigi'
'Garc\'ia, Felipe'

_publ_section_title
;
 Synthesis, structural studies and ligand influence on the stability of
 aryl-NHC stabilised trimethylaluminium complexes.
;
_journal_issue 34
_journal_name_full 'Dalton transactions (Cambridge, England : 2003)'
_journal_page_first 15166
_journal_page_last 15174
_journal_paper_doi 10.1039/c5dt00079c
_journal_volume 44
_journal_year 2015
_chemical_formula_sum 'C24 H35 Al N2'
_chemical_formula_weight 378.52
_space_group_crystal_system orthorhombic
_space_group_IT_number 29
_space_group_name_Hall 'P 2c -2ac'
_space_group_name_H-M_alt 'P c a 21'
_symmetry_space_group_name_Hall 'P 2c -2ac'
_symmetry_space_group_name_H-M 'P c a 21'
_atom_sites_solution_hydrogens geom
_audit_update_record
;
2015-02-11 deposited with the CCDC.
2015-02-13 downloaded from the CCDC.
;
_cell_angle_alpha 90
_cell_angle_beta 90
_cell_angle_gamma 90
_cell_formula_units_Z 8
_cell_length_a 17.7329(18)
_cell_length_b 16.5921(14)
_cell_length_c 15.9863(16)
_cell_measurement_reflns_used 2169
_cell_measurement_temperature 103.(2)
_cell_measurement_theta_max 18.6308
_cell_measurement_theta_min 2.6036
_cell_volume 4703.6(8)
_computing_cell_refinement 'SAINT V8.34A (Bruker AXS Inc., 2013)'
_computing_data_collection 'APEX2 (Bruker AXS Inc., 2014)'
_computing_data_reduction 'SAINT V8.34A (Bruker AXS Inc., 2013)'
_computing_molecular_graphics 'XP (Bruker AXS Inc., 2014)'
_computing_publication_material 'APEX2 (Bruker AXS Inc., 2014)'
_computing_structure_refinement 'SHELXL-2014/6 (Sheldrick, 2014)'
_diffrn_ambient_temperature 103.(2)
_diffrn_detector_area_resol_mean 8.3333
_diffrn_measured_fraction_theta_full 0.999
_diffrn_measured_fraction_theta_max 0.999
_diffrn_measurement_device_type 'CCD area detector'
_diffrn_measurement_method 'phi and omega scans'
_diffrn_radiation_monochromator graphite
_diffrn_radiation_type MoK\a
_diffrn_radiation_wavelength 0.71073
_diffrn_reflns_av_R_equivalents 0.1161
_diffrn_reflns_av_unetI/netI 0.1281
_diffrn_reflns_limit_h_max 22
_diffrn_reflns_limit_h_min -22
_diffrn_reflns_limit_k_max 21
_diffrn_reflns_limit_k_min -21
_diffrn_reflns_limit_l_max 19
_diffrn_reflns_limit_l_min -20
_diffrn_reflns_number 36156
_diffrn_reflns_theta_full 27.06
_diffrn_reflns_theta_max 27.06
_diffrn_reflns_theta_min 1.23
_diffrn_source 'fine-focus sealed tube'
_exptl_absorpt_coefficient_mu 0.096
_exptl_absorpt_correction_T_max 0.99
_exptl_absorpt_correction_T_min 0.81
_exptl_absorpt_correction_type multi-scan
_exptl_absorpt_process_details 'SADABS V2014/4 (Bruker AXS Inc.)'
_exptl_crystal_colour colourless
_exptl_crystal_density_diffrn 1.069
_exptl_crystal_density_method 'not measured'
_exptl_crystal_description plate
_exptl_crystal_F_000 1648
_exptl_crystal_size_max 0.280
_exptl_crystal_size_mid 0.220
_exptl_crystal_size_min 0.120
_refine_diff_density_max 0.276
_refine_diff_density_min -0.305
_refine_ls_extinction_method none
_refine_ls_goodness_of_fit_ref 0.990
_refine_ls_hydrogen_treatment constr
_refine_ls_matrix_type full
_refine_ls_number_parameters 505
_refine_ls_number_reflns 10236
_refine_ls_number_restraints 1
_refine_ls_restrained_S_all 0.989
_refine_ls_R_factor_all 0.1230
_refine_ls_R_factor_gt 0.0644
_refine_ls_shift/su_max 0.000
_refine_ls_shift/su_mean 0.000
_refine_ls_structure_factor_coef Fsqd
_refine_ls_weighting_details 'w=1/[\s^2^(Fo^2^)+(0.0604P)^2^] where P=(Fo^2^+2Fc^2^)/3'
_refine_ls_weighting_scheme calc
_refine_ls_wR_factor_gt 0.1273
_refine_ls_wR_factor_ref 0.1521
_reflns_number_gt 6402
_reflns_number_total 10236
_reflns_threshold_expression 'I > 2\s(I)'
_cod_data_source_file c5dt00079c2.cif
_cod_data_source_block I
_cod_depositor_comments 'Adding full bibliography for 7034045--7034049.cif.'
_cod_database_code 7034046

loop_
_space_group_symop_operation_xyz
'x, y, z'
'-x, -y, z+1/2'
'x+1/2, -y, z'
'-x+1/2, y, z+1/2'

loop_
_atom_site_type_symbol
_atom_site_label
_atom_site_fract_x
_atom_site_fract_y
_atom_site_fract_z
_atom_site_U_iso_or_equiv
_atom_site_adp_type
_atom_site_calc_flag
_atom_site_refinement_flags_adp
_atom_site_refinement_flags_posn
_atom_site_occupancy
Al Al1 -0.07435(8) 0.97158(9) 0.00780(10) 0.0226(4) Uani d . . 1
Al Al2 0.32380(8) 0.53223(9) 0.33497(10) 0.0210(3) Uani d . . 1
C C1 -0.1469(3) 1.0287(3) 0.0822(4) 0.0343(14) Uani d . . 1
H H1A -0.1284 1.0833 0.0933 0.051 Uiso calc U R 1
H H1B -0.1516 0.9992 0.135 0.051 Uiso calc U R 1
H H1C -0.1962 1.0316 0.0548 0.051 Uiso calc U R 1
C C2 -0.0421(3) 1.0428(3) -0.0856(4) 0.0349(14) Uani d . . 1
H H2A -0.0832 1.0476 -0.1263 0.052 Uiso calc U R 1
H H2B 0.0024 1.0195 -0.113 0.052 Uiso calc U R 1
H H2C -0.0295 1.0962 -0.0636 0.052 Uiso calc U R 1
C C3 -0.1170(3) 0.8682(3) -0.0338(4) 0.0365(15) Uani d . . 1
H H3A -0.1616 0.8792 -0.0681 0.055 Uiso calc U R 1
H H3B -0.1313 0.8343 0.0139 0.055 Uiso calc U R 1
H H3C -0.0791 0.8401 -0.0676 0.055 Uiso calc U R 1
C C4 0.0214(3) 0.9463(3) 0.0824(3) 0.0200(11) Uani d . . 1
C C5 0.1167(3) 0.8777(3) 0.1586(4) 0.0371(16) Uani d . . 1
H H5A 0.1591 0.8515 0.1287 0.045 Uiso calc U R 1
H H5B 0.1101 0.8518 0.2139 0.045 Uiso calc U R 1
C C6 0.1294(3) 0.9685(3) 0.1672(4) 0.0269(13) Uani d . . 1
H H6A 0.1233 0.9864 0.2259 0.032 Uiso calc U R 1
H H6B 0.18 0.9843 0.147 0.032 Uiso calc U R 1
C C7 0.0611(3) 1.0885(3) 0.1023(4) 0.0187(11) Uani d . . 1
C C8 0.0976(3) 1.1258(3) 0.0356(4) 0.0250(13) Uani d . . 1
C C9 0.1477(3) 1.0797(3) -0.0237(4) 0.0361(15) Uani d . . 1
H H9A 0.1538 1.1105 -0.0756 0.054 Uiso calc U R 1
H H9B 0.1246 1.0274 -0.0364 0.054 Uiso calc U R 1
H H9C 0.1971 1.0713 0.0023 0.054 Uiso calc U R 1
C C10 0.0883(3) 1.2088(3) 0.0260(4) 0.0286(14) Uani d . . 1
H H10 0.1122 1.2354 -0.0195 0.034 Uiso calc U R 1
C C11 0.0448(3) 1.2532(3) 0.0817(4) 0.0265(13) Uani d . . 1
C C12 0.0343(3) 1.3439(3) 0.0698(4) 0.0377(16) Uani d . . 1
H H12A 0.0806 1.3672 0.0468 0.057 Uiso calc U R 1
H H12B 0.0231 1.369 0.1239 0.057 Uiso calc U R 1
H H12C -0.0076 1.3536 0.0311 0.057 Uiso calc U R 1
C C13 0.0119(3) 1.2146(3) 0.1495(4) 0.0271(13) Uani d . . 1
H H13 -0.0168 1.2453 0.1882 0.033 Uiso calc U R 1
C C14 0.0199(3) 1.1317(3) 0.1621(3) 0.0227(12) Uani d . . 1
C C15 -0.0134(3) 1.0921(3) 0.2389(4) 0.0343(14) Uani d . . 1
H H15A -0.0361 1.0403 0.2232 0.051 Uiso calc U R 1
H H15B -0.0522 1.1272 0.2628 0.051 Uiso calc U R 1
H H15C 0.0264 1.083 0.2803 0.051 Uiso calc U R 1
C C16 0.0180(3) 0.7951(3) 0.0876(3) 0.0216(12) Uani d . . 1
C C17 -0.0295(3) 0.7560(3) 0.1441(3) 0.0224(12) Uani d . . 1
C C18 -0.0578(3) 0.7976(3) 0.2223(4) 0.0384(16) Uani d . . 1
H H18A -0.0148 0.8132 0.2572 0.058 Uiso calc U R 1
H H18B -0.0904 0.7607 0.2536 0.058 Uiso calc U R 1
H H18C -0.0864 0.8458 0.2066 0.058 Uiso calc U R 1
C C19 -0.0483(3) 0.6755(3) 0.1269(3) 0.0237(12) Uani d . . 1
H H19 -0.0801 0.6473 0.1646 0.028 Uiso calc U R 1
C C20 -0.0216(3) 0.6356(3) 0.0561(4) 0.0228(12) Uani d . . 1
C C21 -0.0381(3) 0.5466(3) 0.0425(4) 0.0337(14) Uani d . . 1
H H21A -0.0433 0.5197 0.0968 0.051 Uiso calc U R 1
H H21B 0.0034 0.5219 0.0112 0.051 Uiso calc U R 1
H H21C -0.0851 0.5407 0.0109 0.051 Uiso calc U R 1
C C22 0.0232(3) 0.6780(3) 0.0003(4) 0.0249(12) Uani d . . 1
H H22 0.0402 0.6518 -0.0491 0.03 Uiso calc U R 1
C C23 0.0441(3) 0.7584(3) 0.0144(4) 0.0236(12) Uani d . . 1
C C24 0.0936(3) 0.8026(3) -0.0467(4) 0.0342(15) Uani d . . 1
H H24A 0.0682 0.8519 -0.0651 0.051 Uiso calc U R 1
H H24B 0.1035 0.768 -0.0952 0.051 Uiso calc U R 1
H H24C 0.1415 0.8166 -0.0195 0.051 Uiso calc U R 1
C C25 0.2965(3) 0.5837(3) 0.4442(3) 0.0246(12) Uani d . . 1
H H25A 0.2484 0.5616 0.4641 0.037 Uiso calc U R 1
H H25B 0.2916 0.6421 0.4366 0.037 Uiso calc U R 1
H H25C 0.336 0.5726 0.4855 0.037 Uiso calc U R 1
C C26 0.4075(3) 0.5892(4) 0.2750(4) 0.0353(15) Uani d . . 1
H H26A 0.4554 0.5782 0.3034 0.053 Uiso calc U R 1
H H26B 0.3979 0.6473 0.2752 0.053 Uiso calc U R 1
H H26C 0.4102 0.5698 0.2172 0.053 Uiso calc U R 1
C C27 0.3508(3) 0.4161(3) 0.3489(4) 0.0339(14) Uani d . . 1
H H27A 0.4015 0.4118 0.3729 0.051 Uiso calc U R 1
H H27B 0.3497 0.3893 0.2943 0.051 Uiso calc U R 1
H H27C 0.3145 0.3902 0.3865 0.051 Uiso calc U R 1
C C28 0.2261(3) 0.5457(3) 0.2593(3) 0.0175(11) Uani d . . 1
C C29 0.1257(3) 0.6091(3) 0.1878(4) 0.0364(16) Uani d . . 1
H H29A 0.1353 0.6369 0.1341 0.044 Uiso calc U R 1
H H29B 0.0796 0.6316 0.2137 0.044 Uiso calc U R 1
C C30 0.1191(3) 0.5176(3) 0.1755(4) 0.0275(13) Uani d . . 1
H H30A 0.0728 0.4961 0.2018 0.033 Uiso calc U R 1
H H30B 0.1196 0.503 0.1155 0.033 Uiso calc U R 1
C C31 0.2145(3) 0.6953(3) 0.2711(3) 0.0220(12) Uani d . . 1
C C32 0.2639(3) 0.7390(3) 0.2214(3) 0.0242(12) Uani d . . 1
C C33 0.2943(3) 0.7062(3) 0.1399(3) 0.0343(14) Uani d . . 1
H H33A 0.3077 0.6493 0.1469 0.051 Uiso calc U R 1
H H33B 0.3392 0.7368 0.1235 0.051 Uiso calc U R 1
H H33C 0.2558 0.7113 0.0963 0.051 Uiso calc U R 1
C C34 0.2823(3) 0.8175(3) 0.2468(4) 0.0263(13) Uani d . . 1
H H34 0.3173 0.8478 0.2146 0.032 Uiso calc U R 1
C C35 0.2512(3) 0.8518(3) 0.3173(4) 0.0268(13) Uani d . . 1
C C36 0.2719(3) 0.9367(3) 0.3423(4) 0.0389(16) Uani d . . 1
H H36A 0.3164 0.9354 0.3787 0.058 Uiso calc U R 1
H H36B 0.2297 0.9613 0.3724 0.058 Uiso calc U R 1
H H36C 0.2832 0.9684 0.2922 0.058 Uiso calc U R 1
C C37 0.2010(3) 0.8068(3) 0.3653(4) 0.0285(13) Uani d . . 1
H H37 0.1801 0.83 0.4144 0.034 Uiso calc U R 1
C C38 0.1805(3) 0.7281(3) 0.3430(4) 0.0236(12) Uani d . . 1
C C39 0.1235(3) 0.6826(3) 0.3943(4) 0.0382(16) Uani d . . 1
H H39A 0.1409 0.6271 0.4025 0.057 Uiso calc U R 1
H H39B 0.0749 0.6821 0.365 0.057 Uiso calc U R 1
H H39C 0.1175 0.7089 0.4488 0.057 Uiso calc U R 1
C C40 0.2014(3) 0.4017(3) 0.2217(3) 0.0184(11) Uani d . . 1
C C41 0.2362(3) 0.3639(3) 0.1548(3) 0.0232(12) Uani d . . 1
C C42 0.2621(3) 0.4099(3) 0.0784(4) 0.0370(15) Uani d . . 1
H H42A 0.2181 0.427 0.0459 0.055 Uiso calc U R 1
H H42B 0.2941 0.375 0.0438 0.055 Uiso calc U R 1
H H42C 0.291 0.4573 0.0959 0.055 Uiso calc U R 1
C C43 0.2462(3) 0.2800(3) 0.1593(4) 0.0309(14) Uani d . . 1
H H43 0.2702 0.2527 0.1143 0.037 Uiso calc U R 1
C C44 0.2219(3) 0.2361(3) 0.2280(4) 0.0298(14) Uani d . . 1
C C45 0.2337(4) 0.1455(3) 0.2327(5) 0.0484(19) Uani d . . 1
H H45A 0.2742 0.1336 0.2725 0.073 Uiso calc U R 1
H H45B 0.2474 0.1249 0.1773 0.073 Uiso calc U R 1
H H45C 0.187 0.1196 0.2515 0.073 Uiso calc U R 1
C C46 0.1868(3) 0.2756(3) 0.2932(4) 0.0289(14) Uani d . . 1
H H46 0.1703 0.2455 0.3403 0.035 Uiso calc U R 1
C C47 0.1749(3) 0.3595(3) 0.2914(3) 0.0252(12) Uani d . . 1
C C48 0.1373(3) 0.4013(4) 0.3638(4) 0.0347(14) Uani d . . 1
H H48A 0.1736 0.4372 0.3912 0.052 Uiso calc U R 1
H H48B 0.1194 0.361 0.404 0.052 Uiso calc U R 1
H H48C 0.0944 0.4329 0.3433 0.052 Uiso calc U R 1
N N1 0.0691(2) 1.0020(2) 0.1129(3) 0.0232(11) Uani d . . 1
N N2 0.0460(2) 0.8745(2) 0.1085(3) 0.0239(10) Uani d . . 1
N N3 0.1913(2) 0.6160(2) 0.2448(3) 0.0234(11) Uani d . . 1
N N4 0.1879(2) 0.4882(2) 0.2189(3) 0.0206(10) Uani d . . 1

loop_
_atom_site_aniso_label
_atom_site_aniso_U_11
_atom_site_aniso_U_22
_atom_site_aniso_U_33
_atom_site_aniso_U_12
_atom_site_aniso_U_13
_atom_site_aniso_U_23
Al1 0.0263(8) 0.0192(8) 0.0222(9) 0.0021(6) -0.0041(7) -0.0035(8)
Al2 0.0247(8) 0.0209(8) 0.0173(8) 0.0000(6) -0.0030(7) -0.0004(8)
C1 0.023(3) 0.041(3) 0.038(4) 0.004(2) 0.000(3) -0.005(3)
C2 0.043(4) 0.033(3) 0.029(3) 0.001(3) -0.006(3) 0.001(3)
C3 0.042(4) 0.026(3) 0.042(4) 0.003(3) -0.017(3) -0.007(3)
C4 0.025(3) 0.015(3) 0.020(3) 0.003(2) 0.000(2) -0.002(2)
C5 0.036(3) 0.021(3) 0.055(4) 0.002(2) -0.026(3) 0.002(3)
C6 0.025(3) 0.022(3) 0.033(3) -0.001(2) -0.011(3) 0.000(3)
C7 0.020(3) 0.010(2) 0.026(3) 0.0012(19) -0.006(2) -0.002(2)
C8 0.028(3) 0.019(3) 0.028(3) -0.003(2) 0.002(2) -0.006(3)
C9 0.040(3) 0.033(3) 0.035(4) 0.004(3) 0.010(3) -0.003(3)
C10 0.033(3) 0.023(3) 0.030(4) -0.005(2) 0.000(3) -0.001(3)
C11 0.031(3) 0.017(3) 0.031(3) 0.001(2) -0.009(3) -0.006(3)
C12 0.044(4) 0.018(3) 0.050(4) -0.002(2) -0.009(3) -0.006(3)
C13 0.031(3) 0.024(3) 0.026(3) 0.006(2) 0.000(3) -0.013(3)
C14 0.024(3) 0.018(3) 0.025(3) -0.001(2) -0.006(2) -0.005(3)
C15 0.038(3) 0.037(3) 0.027(3) 0.002(3) 0.002(3) 0.001(3)
C16 0.023(3) 0.015(3) 0.027(3) 0.001(2) -0.006(2) 0.001(2)
C17 0.022(3) 0.023(3) 0.022(3) 0.003(2) -0.006(2) -0.001(3)
C18 0.042(4) 0.039(4) 0.033(4) -0.001(3) 0.006(3) -0.012(3)
C19 0.025(3) 0.024(3) 0.022(3) -0.002(2) -0.002(2) 0.001(3)
C20 0.026(3) 0.015(3) 0.028(3) 0.003(2) -0.009(2) 0.004(3)
C21 0.039(3) 0.023(3) 0.039(4) -0.002(2) -0.009(3) 0.002(3)
C22 0.030(3) 0.021(3) 0.024(3) 0.007(2) -0.005(3) -0.007(3)
C23 0.028(3) 0.019(3) 0.023(3) 0.004(2) -0.002(3) 0.003(3)
C24 0.039(4) 0.030(3) 0.034(4) -0.003(3) 0.002(3) 0.002(3)
C25 0.030(3) 0.026(3) 0.018(3) -0.002(2) -0.003(2) 0.003(3)
C26 0.029(3) 0.050(4) 0.027(3) -0.005(3) -0.002(3) -0.002(3)
C27 0.039(3) 0.032(3) 0.030(4) 0.006(3) -0.008(3) -0.001(3)
C28 0.025(3) 0.014(3) 0.014(3) 0.000(2) 0.004(2) 0.003(2)
C29 0.040(4) 0.017(3) 0.052(4) 0.005(2) -0.026(3) -0.005(3)
C30 0.025(3) 0.027(3) 0.031(3) 0.001(2) -0.012(3) -0.003(3)
C31 0.027(3) 0.014(3) 0.025(3) 0.003(2) -0.011(2) -0.001(2)
C32 0.031(3) 0.019(3) 0.023(3) 0.000(2) -0.006(2) -0.002(3)
C33 0.046(4) 0.035(4) 0.022(3) 0.000(3) -0.003(3) 0.000(3)
C34 0.031(3) 0.021(3) 0.027(3) -0.007(2) -0.008(3) 0.006(3)
C35 0.035(3) 0.014(3) 0.032(4) 0.004(2) -0.015(3) -0.003(3)
C36 0.051(4) 0.021(3) 0.044(4) -0.002(2) -0.016(3) -0.004(3)
C37 0.035(3) 0.028(3) 0.023(3) 0.009(2) -0.004(3) -0.004(3)
C38 0.028(3) 0.019(3) 0.023(3) 0.004(2) -0.001(2) 0.003(3)
C39 0.037(4) 0.040(4) 0.038(4) -0.001(3) 0.008(3) -0.001(3)
C40 0.023(3) 0.015(3) 0.018(3) -0.002(2) -0.004(2) 0.001(2)
C41 0.027(3) 0.023(3) 0.019(3) 0.002(2) 0.000(2) 0.000(3)
C42 0.037(4) 0.047(4) 0.027(3) 0.005(3) 0.011(3) 0.005(3)
C43 0.032(3) 0.029(3) 0.031(3) 0.006(2) -0.010(3) -0.015(3)
C44 0.035(3) 0.015(3) 0.039(4) -0.004(2) -0.012(3) 0.004(3)
C45 0.050(4) 0.016(3) 0.079(6) 0.001(3) -0.013(4) -0.005(4)
C46 0.035(3) 0.024(3) 0.028(3) -0.006(2) -0.006(3) 0.012(3)
C47 0.032(3) 0.025(3) 0.019(3) -0.002(2) -0.002(2) 0.003(3)
C48 0.037(3) 0.042(4) 0.025(3) -0.002(3) 0.002(3) 0.004(3)
N1 0.023(2) 0.015(2) 0.032(3) 0.0010(17) -0.011(2) -0.001(2)
N2 0.022(2) 0.018(2) 0.031(3) -0.0020(17) -0.011(2) 0.001(2)
N3 0.028(3) 0.015(2) 0.027(3) 0.0005(17) -0.011(2) -0.003(2)
N4 0.026(2) 0.015(2) 0.021(3) -0.0011(17) -0.008(2) 0.002(2)

loop_
_atom_type_symbol
_atom_type_description
_atom_type_scat_dispersion_real
_atom_type_scat_dispersion_imag
_atom_type_scat_source
C C 0.0033 0.0016 'International Tables Vol C Tables 4.2.6.8 and 6.1.1.4'
H H 0.0000 0.0000 'International Tables Vol C Tables 4.2.6.8 and 6.1.1.4'
Al Al 0.0645 0.0514 'International Tables Vol C Tables 4.2.6.8 and 6.1.1.4'
N N 0.0061 0.0033 'International Tables Vol C Tables 4.2.6.8 and 6.1.1.4'

loop_
_geom_angle_atom_site_label_1
_geom_angle_atom_site_label_2
_geom_angle_atom_site_label_3
_geom_angle
C2 Al1 C3 111.8(3)
C2 Al1 C1 110.6(3)
C3 Al1 C1 111.4(3)
C2 Al1 C4 108.1(2)
C3 Al1 C4 108.8(2)
C1 Al1 C4 106.0(2)
C27 Al2 C26 109.3(3)
C27 Al2 C25 111.8(2)
C26 Al2 C25 113.3(2)
C27 Al2 C28 111.1(2)
C26 Al2 C28 106.4(2)
C25 Al2 C28 104.8(2)
N2 C4 N1 107.1(4)
N2 C4 Al1 127.9(4)
N1 C4 Al1 124.9(3)
N2 C5 C6 101.9(4)
N1 C6 C5 102.1(4)
C8 C7 C14 122.6(4)
C8 C7 N1 118.8(5)
C14 C7 N1 118.5(5)
C7 C8 C10 117.9(5)
C7 C8 C9 122.1(5)
C10 C8 C9 120.0(5)
C11 C10 C8 121.2(5)
C13 C11 C10 119.4(5)
C13 C11 C12 120.0(5)
C10 C11 C12 120.6(5)
C11 C13 C14 121.6(5)
C13 C14 C7 117.3(5)
C13 C14 C15 120.3(5)
C7 C14 C15 122.4(5)
C17 C16 C23 122.6(5)
C17 C16 N2 118.9(5)
C23 C16 N2 118.4(5)
C16 C17 C19 117.4(5)
C16 C17 C18 121.5(5)
C19 C17 C18 121.1(5)
C20 C19 C17 122.0(5)
C22 C20 C19 118.5(5)
C22 C20 C21 120.7(5)
C19 C20 C21 120.7(5)
C20 C22 C23 122.0(5)
C16 C23 C22 117.5(5)
C16 C23 C24 121.6(5)
C22 C23 C24 120.9(5)
N4 C28 N3 107.7(4)
N4 C28 Al2 127.8(3)
N3 C28 Al2 124.5(4)
N3 C29 C30 102.4(4)
N4 C30 C29 101.7(4)
C32 C31 C38 122.5(5)
C32 C31 N3 119.3(5)
C38 C31 N3 118.0(5)
C31 C32 C34 117.8(5)
C31 C32 C33 122.1(5)
C34 C32 C33 120.0(5)
C35 C34 C32 121.8(5)
C34 C35 C37 119.1(5)
C34 C35 C36 120.3(5)
C37 C35 C36 120.7(5)
C35 C37 C38 121.7(5)
C37 C38 C31 117.2(5)
C37 C38 C39 120.2(5)
C31 C38 C39 122.6(5)
C41 C40 C47 122.6(5)
C41 C40 N4 119.7(5)
C47 C40 N4 117.6(5)
C40 C41 C43 117.7(5)
C40 C41 C42 122.1(5)
C43 C41 C42 120.2(5)
C44 C43 C41 121.4(5)
C46 C44 C43 119.3(5)
C46 C44 C45 119.6(6)
C43 C44 C45 121.1(6)
C44 C46 C47 121.4(5)
C40 C47 C46 117.5(5)
C40 C47 C48 122.1(5)
C46 C47 C48 120.4(5)
C4 N1 C7 125.2(4)
C4 N1 C6 114.0(4)
C7 N1 C6 120.5(4)
C4 N2 C16 128.9(4)
C4 N2 C5 114.3(4)
C16 N2 C5 116.5(4)
C28 N3 C31 127.8(4)
C28 N3 C29 113.6(4)
C31 N3 C29 118.3(4)
C28 N4 C40 127.3(4)
C28 N4 C30 114.0(4)
C40 N4 C30 118.3(4)

loop_
_geom_bond_atom_site_label_1
_geom_bond_atom_site_label_2
_geom_bond_distance
Al1 C2 1.988(6)
Al1 C3 1.989(5)
Al1 C1 1.991(5)
Al1 C4 2.117(5)
Al2 C27 1.999(5)
Al2 C26 2.004(6)
Al2 C25 2.004(5)
Al2 C28 2.125(5)
C4 N2 1.336(6)
C4 N1 1.344(6)
C5 N2 1.488(7)
C5 C6 1.530(7)
C6 N1 1.485(6)
C7 C8 1.392(8)
C7 C14 1.400(7)
C7 N1 1.452(6)
C8 C10 1.396(7)
C8 C9 1.507(7)
C10 C11 1.390(7)
C11 C13 1.387(8)
C11 C12 1.528(7)
C13 C14 1.398(7)
C14 C15 1.513(7)
C16 C17 1.394(7)
C16 C23 1.399(7)
C16 N2 1.447(6)
C17 C19 1.404(7)
C17 C18 1.514(7)
C19 C20 1.393(7)
C20 C22 1.386(7)
C20 C21 1.522(7)
C22 C23 1.404(7)
C23 C24 1.504(7)
C28 N4 1.337(6)
C28 N3 1.340(6)
C29 N3 1.481(7)
C29 C30 1.536(7)
C30 N4 1.486(6)
C31 C32 1.386(7)
C31 C38 1.408(7)
C31 N3 1.442(6)
C32 C34 1.403(7)
C32 C33 1.512(7)
C34 C35 1.379(8)
C35 C37 1.392(8)
C35 C36 1.510(6)
C37 C38 1.401(7)
C38 C39 1.505(7)
C40 C41 1.386(7)
C40 C47 1.397(7)
C40 N4 1.456(6)
C41 C43 1.405(7)
C41 C42 1.511(7)
C43 C44 1.387(8)
C44 C46 1.380(8)
C44 C45 1.520(7)
C46 C47 1.408(7)
C47 C48 1.505(7)
